data_2108591
loop_
_publ_author_name
'Shin, Jong Won'
'Jeong, Ah Rim'
'Kim, Younghak'
'Kim, Dae-Woong'
'Lee, Sang-Geul'
'Lee, Hyosun'
'Moon, Dohyun'

_publ_section_title
;
 Solvent-triggered single-crystal-to-single-crystal transformation from a
 monomeric to polymeric copper(II) complex based on an aza macrocyclic
 ligand
;
_journal_coeditor_code RM5028SUP1
_journal_issue 2
_journal_name_full 'Acta Crystallographica Section B'
_journal_page_first
;
;
_journal_paper_doi 10.1107/S2052520620002371
_journal_volume 76
_journal_year 2020
_chemical_formula_moiety 'C16 H42 Cu N6 O2, C12 H6 O4, H2 O'
_chemical_formula_sum 'C28 H50 Cu N6 O7'
_chemical_formula_weight 646.28
_space_group_crystal_system triclinic
_space_group_IT_number 2
_space_group_name_Hall '-P 1'
_space_group_name_H-M_alt 'P -1'
_atom_sites_solution_hydrogens mixed
_audit_creation_method SHELXL-2018/3
_cell_angle_alpha 70.34(3)
_cell_angle_beta 79.99(3)
_cell_angle_gamma 73.06(3)
_cell_formula_units_Z 2
_cell_length_a 10.946(2)
_cell_length_b 12.502(3)
_cell_length_c 13.029(3)
_cell_measurement_reflns_used 86556
_cell_measurement_temperature 298(2)
_cell_measurement_theta_max 33.679
_cell_measurement_theta_min 0.350
_cell_volume 1600.5(7)
_computing_cell_refinement '<i>HKL3000sm</i>(Otwinowski & Minor, 1997)'
_computing_data_collection ' <i>PAL BL2D-SMDC Program</i>(Shin et.al, 2016)'
_computing_data_reduction '<i>HKL3000sm</i>(Otwinowski & Minor, 1997)'
_computing_molecular_graphics '<i>DIAMOND 4</i>(Putz & Brandenburg, 2014)'
_computing_publication_material '<i>publCIF</i>(Westrip, 2010)'
_computing_structure_refinement '<i>SHELXL-2018</i>(Sheldrick, 2018)'
_computing_structure_solution '<i>SHELXT-2018</i>(Sheldrick, 2018)'
_diffrn_ambient_temperature 298(2)
_diffrn_measured_fraction_theta_full 0.999
_diffrn_measured_fraction_theta_max 0.997
_diffrn_measurement_device_type 'Rayonix MX225HS CCD area detector'
_diffrn_measurement_method 'omega scan'
_diffrn_radiation_type synchrotron
_diffrn_radiation_wavelength 0.610
_diffrn_reflns_av_R_equivalents 0.0205
_diffrn_reflns_av_unetI/netI 0.0303
_diffrn_reflns_Laue_measured_fraction_full 0.999
_diffrn_reflns_Laue_measured_fraction_max 0.997
_diffrn_reflns_limit_h_max 15
_diffrn_reflns_limit_h_min -15
_diffrn_reflns_limit_k_max 17
_diffrn_reflns_limit_k_min -17
_diffrn_reflns_limit_l_max 18
_diffrn_reflns_limit_l_min -18
_diffrn_reflns_number 17649
_diffrn_reflns_point_group_measured_fraction_full 0.999
_diffrn_reflns_point_group_measured_fraction_max 0.997
_diffrn_reflns_theta_full 21.469
_diffrn_reflns_theta_max 25.000
_diffrn_reflns_theta_min 1.430
_diffrn_source 'PLSII 2D bending magnet'
_exptl_absorpt_coefficient_mu 0.489
_exptl_absorpt_correction_T_max 1.000
_exptl_absorpt_correction_T_min 0.664
_exptl_absorpt_correction_type empirical
_exptl_absorpt_process_details ' <i>HKL3000sm Scalepack</i>(Otwinowski et al,2003)'
_exptl_crystal_colour 'pale purple'
_exptl_crystal_density_diffrn 1.341
_exptl_crystal_description needle
_exptl_crystal_F_000 690
_exptl_crystal_size_max 0.125
_exptl_crystal_size_mid 0.048
_exptl_crystal_size_min 0.034
_refine_diff_density_max 0.756
_refine_diff_density_min -0.913
_refine_diff_density_rms 0.076
_refine_ls_extinction_method none
_refine_ls_goodness_of_fit_ref 1.103
_refine_ls_hydrogen_treatment mixed
_refine_ls_matrix_type full
_refine_ls_number_parameters 399
_refine_ls_number_reflns 8899
_refine_ls_number_restraints 50
_refine_ls_restrained_S_all 1.162
_refine_ls_R_factor_all 0.0599
_refine_ls_R_factor_gt 0.0526
_refine_ls_shift/su_max 0.001
_refine_ls_shift/su_mean 0.000
_refine_ls_structure_factor_coef Fsqd
_refine_ls_weighting_details 'w=1/[\s^2^(Fo^2^)+(0.1181P)^2^+0.0613P] where P=(Fo^2^+2Fc^2^)/3'
_refine_ls_weighting_scheme calc
_refine_ls_wR_factor_gt 0.1647
_refine_ls_wR_factor_ref 0.1705
_reflns_Friedel_coverage 0.000
_reflns_number_gt 7396
_reflns_number_total 8899
_reflns_threshold_expression 'I > 2\s(I)'
_cod_data_source_file rm5028sup1.cif
_cod_data_source_block CuNDC_mono
_cod_original_cell_volume 1600.4(7)
_cod_database_code 2108591
_shelx_shelxl_version_number 2018/3
_shelx_space_group_comment
;
The symmetry employed for this shelxl refinement is uniquely defined
by the following loop, which should always be used as a source of
symmetry information in preference to the above space-group names.
They are only intended as comments.
;
_shelx_estimated_absorpt_t_min 0.941
_shelx_estimated_absorpt_t_max 0.984

loop_
_space_group_symop_operation_xyz
'x, y, z'
'-x, -y, -z'

loop_
_atom_site_label
_atom_site_type_symbol
_atom_site_fract_x
_atom_site_fract_y
_atom_site_fract_z
_atom_site_U_iso_or_equiv
_atom_site_adp_type
_atom_site_occupancy
_atom_site_site_symmetry_order
_atom_site_calc_flag
_atom_site_refinement_flags_posn
_atom_site_refinement_flags_adp
_atom_site_refinement_flags_occupancy
_atom_site_disorder_assembly
_atom_site_disorder_group
Cu1 Cu 0.74253(2) 0.74501(2) -0.00637(2) 0.03540(10) Uani 1 1 d . . . . .
O1 O 0.94326(16) 0.61210(14) 0.05384(13) 0.0467(4) Uani 1 1 d D . . . .
H1O1 H 1.016(2) 0.620(2) 0.004(2) 0.070 Uiso 1 1 d D U . . .
H2O1 H 0.951(3) 0.5310(10) 0.080(2) 0.070 Uiso 1 1 d D U . . .
O2 O 0.5256(2) 0.89356(19) -0.07982(18) 0.0669(5) Uani 1 1 d D . . . .
H1O2 H 0.486(3) 0.912(3) -0.0138(18) 0.100 Uiso 1 1 d D U . . .
H2O2 H 0.456(2) 0.880(3) -0.106(3) 0.100 Uiso 1 1 d D U . . .
N1 N 0.66639(17) 0.61025(16) 0.01233(14) 0.0396(4) Uani 1 1 d . . . . .
H1 H 0.736112 0.538455 0.023860 0.048 Uiso 1 1 calc R U . . .
N2 N 0.66757(17) 0.73820(15) 0.14723(13) 0.0365(3) Uani 1 1 d . . . . .
H2 H 0.587434 0.799866 0.142621 0.044 Uiso 1 1 calc R U . . .
N3 N 0.76986(19) 0.87602(17) 0.16186(15) 0.0448(4) Uani 1 1 d . . . . .
N4 N 0.80889(18) 0.88598(15) -0.02700(14) 0.0394(4) Uani 1 1 d . . . . .
H4 H 0.736692 0.955532 -0.044052 0.047 Uiso 1 1 calc R U . . .
N5 N 0.81055(18) 0.75610(16) -0.16173(14) 0.0396(4) Uani 1 1 d . . . . .
H5 H 0.888265 0.692335 -0.160548 0.047 Uiso 1 1 calc R U . . .
N6 N 0.6805(2) 0.6363(2) -0.18439(16) 0.0536(5) Uani 1 1 d . . . . .
C1 C 0.5778(2) 0.5989(2) 0.11367(18) 0.0445(5) Uani 1 1 d . . . . .
H1A H 0.565089 0.520199 0.141581 0.053 Uiso 1 1 calc R U . . .
H1AB H 0.495164 0.653978 0.097674 0.053 Uiso 1 1 calc R U . . .
C2 C 0.6348(2) 0.62386(19) 0.19818(17) 0.0419(4) Uani 1 1 d . . . . .
H2A H 0.573523 0.626787 0.261262 0.050 Uiso 1 1 calc R U . . .
H2AB H 0.711078 0.562385 0.222212 0.050 Uiso 1 1 calc R U . . .
C3 C 0.7516(2) 0.7590(2) 0.21295(17) 0.0428(4) Uani 1 1 d . . . . .
H3A H 0.712195 0.751308 0.286911 0.051 Uiso 1 1 calc R U . . .
H3AB H 0.833621 0.701577 0.216469 0.051 Uiso 1 1 calc R U . . .
C4 C 0.8644(2) 0.8856(2) 0.06896(19) 0.0462(5) Uani 1 1 d . . . . .
H4A H 0.939193 0.819935 0.085845 0.055 Uiso 1 1 calc R U . . .
H4AB H 0.891150 0.957437 0.052645 0.055 Uiso 1 1 calc R U . . .
C5 C 0.9017(2) 0.8948(2) -0.12506(18) 0.0454(5) Uani 1 1 d . . . . .
H5A H 0.983284 0.839132 -0.106132 0.054 Uiso 1 1 calc R U . . .
H5AB H 0.915519 0.973123 -0.153178 0.054 Uiso 1 1 calc R U . . .
C6 C 0.8480(2) 0.8686(2) -0.21097(17) 0.0467(5) Uani 1 1 d . . . . .
H6A H 0.773890 0.931285 -0.238270 0.056 Uiso 1 1 calc R U . . .
H6AB H 0.912021 0.863297 -0.271896 0.056 Uiso 1 1 calc R U . . .
C7 C 0.7189(3) 0.7439(2) -0.22794(18) 0.0502(5) Uani 1 1 d . . . . .
H7A H 0.643141 0.808704 -0.232902 0.060 Uiso 1 1 calc R U . . .
H7AB H 0.758784 0.749714 -0.301525 0.060 Uiso 1 1 calc R U . . .
C8 C 0.6009(3) 0.6228(3) -0.0845(2) 0.0549(6) Uani 1 1 d . . . . .
H8A H 0.568776 0.554031 -0.069709 0.066 Uiso 1 1 calc R U . . .
H8AB H 0.527716 0.690396 -0.093446 0.066 Uiso 1 1 calc R U . . .
C9 C 0.7909(3) 0.9292(2) 0.2403(2) 0.0524(6) Uani 1 1 d . . . . .
H9A H 0.718567 0.929758 0.295172 0.063 Uiso 1 1 calc R U . . .
H9AB H 0.791985 1.010199 0.201751 0.063 Uiso 1 1 calc R U . . .
C10 C 0.9132(3) 0.8689(3) 0.2983(2) 0.0643(7) Uani 1 1 d . . . . .
H10A H 0.986240 0.866794 0.244290 0.077 Uiso 1 1 calc R U . . .
H10B H 0.911714 0.788535 0.339606 0.077 Uiso 1 1 calc R U . . .
C11 C 0.9290(4) 0.9323(3) 0.3766(3) 0.0755(8) Uani 1 1 d . . . . .
H11A H 1.019004 0.914282 0.387586 0.091 Uiso 1 1 calc R U . . .
H11B H 0.899598 1.016392 0.343575 0.091 Uiso 1 1 calc R U . . .
C12 C 0.8559(6) 0.8968(5) 0.4832(3) 0.1223(19) Uani 1 1 d . . . . .
H12A H 0.851984 0.949395 0.523670 0.183 Uiso 1 1 calc R U . . .
H12B H 0.897511 0.818332 0.523638 0.183 Uiso 1 1 calc R U . . .
H12C H 0.770588 0.899417 0.471846 0.183 Uiso 1 1 calc R U . . .
C13 C 0.7717(3) 0.5302(3) -0.1978(3) 0.0662(7) Uani 1 1 d . U . . .
H13A H 0.737565 0.463340 -0.155725 0.079 Uiso 1 1 calc R U . . .
H13B H 0.850560 0.521054 -0.167811 0.079 Uiso 1 1 calc R U . . .
C14 C 0.8019(6) 0.5286(4) -0.3127(4) 0.1160(15) Uani 1 1 d . U . . .
H14A H 0.866486 0.457053 -0.314662 0.139 Uiso 1 1 calc R U . . .
H14B H 0.838007 0.594270 -0.354620 0.139 Uiso 1 1 calc R U . . .
C15 C 0.6868(7) 0.5355(5) -0.3662(4) 0.1465(19) Uani 1 1 d . U . . .
H15A H 0.657100 0.464792 -0.330667 0.176 Uiso 1 1 calc R U . . .
H15B H 0.617999 0.601796 -0.356860 0.176 Uiso 1 1 calc R U . . .
C16 C 0.7189(10) 0.5489(7) -0.4861(5) 0.218(4) Uani 1 1 d . U . . .
H16A H 0.663796 0.516475 -0.510233 0.327 Uiso 1 1 calc R U . . .
H16B H 0.806561 0.508160 -0.498133 0.327 Uiso 1 1 calc R U . . .
H16C H 0.706815 0.630622 -0.526396 0.327 Uiso 1 1 calc R U . . .
O3 O 0.83009(17) 0.36242(15) 0.08615(12) 0.0506(4) Uani 1 1 d . . . . .
O4 O 0.93372(16) 0.39340(15) 0.20262(12) 0.0481(4) Uani 1 1 d . . . . .
O5 O 0.7453(2) 0.2086(2) 0.79533(14) 0.0697(6) Uani 1 1 d . . . . .
O6 O 0.59965(16) 0.10487(15) 0.86034(12) 0.0469(4) Uani 1 1 d . . . . .
C17 C 0.8509(2) 0.35402(18) 0.18148(16) 0.0391(4) Uani 1 1 d . . . . .
C18 C 0.76806(19) 0.29441(17) 0.27645(15) 0.0376(4) Uani 1 1 d . . . . .
C19 C 0.7812(2) 0.28976(18) 0.38141(16) 0.0384(4) Uani 1 1 d . . . . .
H19 H 0.841430 0.322966 0.392969 0.046 Uiso 1 1 calc R U . . .
C20 C 0.70458(19) 0.23525(17) 0.47177(15) 0.0365(4) Uani 1 1 d . . . . .
C21 C 0.7181(2) 0.22774(19) 0.58096(15) 0.0389(4) Uani 1 1 d . . . . .
H21 H 0.777109 0.261634 0.593351 0.047 Uiso 1 1 calc R U . . .
C22 C 0.64625(19) 0.17184(18) 0.66792(15) 0.0367(4) Uani 1 1 d . . . . .
C23 C 0.5557(2) 0.1210(2) 0.64888(17) 0.0437(4) Uani 1 1 d . . . . .
H23 H 0.506786 0.082624 0.707764 0.052 Uiso 1 1 calc R U . . .
C24 C 0.5392(2) 0.1278(2) 0.54513(18) 0.0480(5) Uani 1 1 d . . . . .
H24 H 0.478545 0.094639 0.534304 0.058 Uiso 1 1 calc R U . . .
C25 C 0.6133(2) 0.18446(19) 0.45376(16) 0.0408(4) Uani 1 1 d . . . . .
C26 C 0.6015(2) 0.1904(2) 0.34512(18) 0.0499(5) Uani 1 1 d . . . . .
H26 H 0.541975 0.157439 0.332145 0.060 Uiso 1 1 calc R U . . .
C27 C 0.6763(2) 0.2438(2) 0.25931(16) 0.0458(5) Uani 1 1 d . . . . .
H27 H 0.666807 0.247039 0.188704 0.055 Uiso 1 1 calc R U . . .
C28 C 0.6659(2) 0.1620(2) 0.78357(16) 0.0422(4) Uani 1 1 d . . . . .
O7 O 0.7517(4) 0.1956(3) 1.0086(2) 0.1104(11) Uani 1 1 d D U . . .
H1O7 H 0.787(5) 0.184(4) 0.940(2) 0.166 Uiso 1 1 d D U . . .
H2O7 H 0.764(6) 0.271(2) 1.002(4) 0.166 Uiso 1 1 d D U . . .

loop_
_atom_site_aniso_label
_atom_site_aniso_U_11
_atom_site_aniso_U_22
_atom_site_aniso_U_33
_atom_site_aniso_U_23
_atom_site_aniso_U_13
_atom_site_aniso_U_12
Cu1 0.03728(15) 0.04265(16) 0.02994(14) -0.01235(10) -0.00062(9) -0.01520(10)
O1 0.0410(8) 0.0468(8) 0.0445(8) -0.0098(6) 0.0022(6) -0.0072(6)
O2 0.0599(12) 0.0614(11) 0.0647(12) -0.0156(9) 0.0100(9) -0.0062(9)
N1 0.0403(9) 0.0468(9) 0.0368(8) -0.0154(7) -0.0044(7) -0.0147(7)
N2 0.0372(8) 0.0399(8) 0.0350(8) -0.0139(6) 0.0012(6) -0.0129(7)
N3 0.0506(10) 0.0525(10) 0.0422(9) -0.0250(8) 0.0023(8) -0.0201(8)
N4 0.0407(9) 0.0409(8) 0.0363(8) -0.0132(7) 0.0012(7) -0.0107(7)
N5 0.0420(9) 0.0437(9) 0.0321(8) -0.0102(6) -0.0039(6) -0.0103(7)
N6 0.0601(13) 0.0672(13) 0.0441(10) -0.0236(9) -0.0097(9) -0.0211(10)
C1 0.0421(11) 0.0514(12) 0.0455(11) -0.0156(9) 0.0022(8) -0.0225(9)
C2 0.0463(11) 0.0448(10) 0.0372(10) -0.0135(8) 0.0036(8) -0.0183(9)
C3 0.0472(11) 0.0531(11) 0.0344(9) -0.0200(8) -0.0001(8) -0.0160(9)
C4 0.0502(12) 0.0548(12) 0.0441(11) -0.0220(9) 0.0021(9) -0.0241(10)
C5 0.0492(12) 0.0468(11) 0.0415(11) -0.0130(9) 0.0058(9) -0.0201(9)
C6 0.0560(13) 0.0471(11) 0.0346(10) -0.0089(8) -0.0001(9) -0.0155(10)
C7 0.0556(13) 0.0624(14) 0.0341(10) -0.0114(9) -0.0117(9) -0.0165(11)
C8 0.0560(14) 0.0752(16) 0.0476(12) -0.0208(11) -0.0116(10) -0.0308(12)
C9 0.0555(14) 0.0628(14) 0.0548(13) -0.0357(11) 0.0008(10) -0.0207(11)
C10 0.0656(17) 0.0786(18) 0.0614(16) -0.0310(14) -0.0060(13) -0.0250(14)
C11 0.086(2) 0.089(2) 0.0648(18) -0.0280(16) -0.0181(15) -0.0296(18)
C12 0.190(6) 0.135(4) 0.058(2) -0.020(2) -0.008(3) -0.076(4)
C13 0.0675(17) 0.0670(16) 0.0723(17) -0.0287(14) -0.0181(14) -0.0132(13)
C14 0.156(4) 0.096(3) 0.095(3) -0.053(2) 0.012(3) -0.016(3)
C15 0.202(4) 0.143(3) 0.107(3) -0.070(3) -0.048(3) -0.004(3)
C16 0.356(8) 0.190(6) 0.112(4) -0.061(4) -0.035(5) -0.049(6)
O3 0.0597(10) 0.0616(10) 0.0284(7) -0.0116(6) 0.0027(6) -0.0181(8)
O4 0.0491(9) 0.0557(9) 0.0382(8) -0.0123(7) 0.0049(6) -0.0183(7)
O5 0.0823(14) 0.1112(16) 0.0353(8) -0.0212(9) 0.0003(8) -0.0578(13)
O6 0.0517(9) 0.0559(9) 0.0302(7) -0.0104(6) 0.0038(6) -0.0167(7)
C17 0.0416(10) 0.0392(9) 0.0305(9) -0.0103(7) 0.0031(7) -0.0049(8)
C18 0.0381(10) 0.0407(9) 0.0308(8) -0.0104(7) -0.0012(7) -0.0065(8)
C19 0.0407(10) 0.0453(10) 0.0316(9) -0.0126(7) 0.0007(7) -0.0154(8)
C20 0.0381(10) 0.0426(9) 0.0300(8) -0.0121(7) -0.0012(7) -0.0115(8)
C21 0.0415(10) 0.0479(10) 0.0308(9) -0.0125(7) -0.0009(7) -0.0170(8)
C22 0.0375(9) 0.0429(10) 0.0288(8) -0.0115(7) 0.0000(7) -0.0095(8)
C23 0.0404(10) 0.0538(12) 0.0367(10) -0.0112(8) 0.0028(8) -0.0179(9)
C24 0.0462(12) 0.0662(14) 0.0398(10) -0.0160(9) 0.0000(8) -0.0284(10)
C25 0.0378(10) 0.0525(11) 0.0345(9) -0.0138(8) -0.0022(7) -0.0148(8)
C26 0.0460(12) 0.0731(15) 0.0395(10) -0.0192(10) -0.0066(8) -0.0241(11)
C27 0.0468(11) 0.0626(13) 0.0304(9) -0.0141(8) -0.0063(8) -0.0154(10)
C28 0.0436(11) 0.0509(11) 0.0299(9) -0.0131(8) -0.0001(7) -0.0095(9)
O7 0.192(3) 0.114(2) 0.0488(12) -0.0230(13) -0.0060(16) -0.078(2)

loop_
_atom_type_symbol
_atom_type_description
_atom_type_scat_dispersion_real
_atom_type_scat_dispersion_imag
_atom_type_scat_source
C C 0.0019 0.0011 'International Tables Vol C Tables 4.2.6.8 and 6.1.1.4'
H H 0.0000 0.0000 'International Tables Vol C Tables 4.2.6.8 and 6.1.1.4'
N N 0.0040 0.0024 'International Tables Vol C Tables 4.2.6.8 and 6.1.1.4'
O O 0.0074 0.0043 'International Tables Vol C Tables 4.2.6.8 and 6.1.1.4'
Cu Cu 0.3373 0.9674 'International Tables Vol C Tables 4.2.6.8 and 6.1.1.4'

loop_
_geom_angle_atom_site_label_1
_geom_angle_atom_site_label_2
_geom_angle_atom_site_label_3
_geom_angle
_geom_angle_site_symmetry_1
_geom_angle_site_symmetry_3
_geom_angle_publ_flag
N5 Cu1 N2 177.69(7) . . ?
N5 Cu1 N1 93.73(8) . . ?
N2 Cu1 N1 86.15(7) . . ?
N5 Cu1 N4 86.63(8) . . ?
N2 Cu1 N4 93.36(7) . . ?
N1 Cu1 N4 176.77(7) . . ?
N5 Cu1 O1 89.49(7) . . ?
N2 Cu1 O1 92.82(7) . . ?
N1 Cu1 O1 91.38(7) . . ?
N4 Cu1 O1 91.82(7) . . ?
Cu1 O1 H1O1 116.2(18) . . ?
Cu1 O1 H2O1 119.9(18) . . ?
H1O1 O1 H2O1 104.6(17) . . ?
H1O2 O2 H2O2 101.5(18) . . ?
C1 N1 C8 111.83(18) . . ?
C1 N1 Cu1 107.21(13) . . ?
C8 N1 Cu1 113.82(15) . . ?
C1 N1 H1 107.9 . . ?
C8 N1 H1 107.9 . . ?
Cu1 N1 H1 107.9 . . ?
C2 N2 C3 112.59(17) . . ?
C2 N2 Cu1 107.49(13) . . ?
C3 N2 Cu1 113.69(13) . . ?
C2 N2 H2 107.6 . . ?
C3 N2 H2 107.6 . . ?
Cu1 N2 H2 107.6 . . ?
C4 N3 C3 114.03(18) . . ?
C4 N3 C9 112.23(18) . . ?
C3 N3 C9 113.17(19) . . ?
C4 N4 C5 112.16(18) . . ?
C4 N4 Cu1 115.38(14) . . ?
C5 N4 Cu1 106.43(13) . . ?
C4 N4 H4 107.5 . . ?
C5 N4 H4 107.5 . . ?
Cu1 N4 H4 107.5 . . ?
C6 N5 C7 111.82(17) . . ?
C6 N5 Cu1 107.76(13) . . ?
C7 N5 Cu1 113.71(14) . . ?
C6 N5 H5 107.8 . . ?
C7 N5 H5 107.8 . . ?
Cu1 N5 H5 107.8 . . ?
C8 N6 C7 116.0(2) . . ?
C8 N6 C13 116.0(2) . . ?
C7 N6 C13 118.0(2) . . ?
N1 C1 C2 109.04(17) . . ?
N1 C1 H1A 109.9 . . ?
C2 C1 H1A 109.9 . . ?
N1 C1 H1AB 109.9 . . ?
C2 C1 H1AB 109.9 . . ?
H1A C1 H1AB 108.3 . . ?
N2 C2 C1 107.93(17) . . ?
N2 C2 H2A 110.1 . . ?
C1 C2 H2A 110.1 . . ?
N2 C2 H2AB 110.1 . . ?
C1 C2 H2AB 110.1 . . ?
H2A C2 H2AB 108.4 . . ?
N3 C3 N2 108.68(18) . . ?
N3 C3 H3A 110.0 . . ?
N2 C3 H3A 110.0 . . ?
N3 C3 H3AB 110.0 . . ?
N2 C3 H3AB 110.0 . . ?
H3A C3 H3AB 108.3 . . ?
N3 C4 N4 109.53(18) . . ?
N3 C4 H4A 109.8 . . ?
N4 C4 H4A 109.8 . . ?
N3 C4 H4AB 109.8 . . ?
N4 C4 H4AB 109.8 . . ?
H4A C4 H4AB 108.2 . . ?
N4 C5 C6 108.48(19) . . ?
N4 C5 H5A 110.0 . . ?
C6 C5 H5A 110.0 . . ?
N4 C5 H5AB 110.0 . . ?
C6 C5 H5AB 110.0 . . ?
H5A C5 H5AB 108.4 . . ?
N5 C6 C5 109.19(17) . . ?
N5 C6 H6A 109.8 . . ?
C5 C6 H6A 109.8 . . ?
N5 C6 H6AB 109.8 . . ?
C5 C6 H6AB 109.8 . . ?
H6A C6 H6AB 108.3 . . ?
N6 C7 N5 114.10(18) . . ?
N6 C7 H7A 108.7 . . ?
N5 C7 H7A 108.7 . . ?
N6 C7 H7AB 108.7 . . ?
N5 C7 H7AB 108.7 . . ?
H7A C7 H7AB 107.6 . . ?
N6 C8 N1 114.3(2) . . ?
N6 C8 H8A 108.7 . . ?
N1 C8 H8A 108.7 . . ?
N6 C8 H8AB 108.7 . . ?
N1 C8 H8AB 108.7 . . ?
H8A C8 H8AB 107.6 . . ?
N3 C9 C10 115.6(2) . . ?
N3 C9 H9A 108.4 . . ?
C10 C9 H9A 108.4 . . ?
N3 C9 H9AB 108.4 . . ?
C10 C9 H9AB 108.4 . . ?
H9A C9 H9AB 107.5 . . ?
C9 C10 C11 112.0(3) . . ?
C9 C10 H10A 109.2 . . ?
C11 C10 H10A 109.2 . . ?
C9 C10 H10B 109.2 . . ?
C11 C10 H10B 109.2 . . ?
H10A C10 H10B 107.9 . . ?
C12 C11 C10 111.6(3) . . ?
C12 C11 H11A 109.3 . . ?
C10 C11 H11A 109.3 . . ?
C12 C11 H11B 109.3 . . ?
C10 C11 H11B 109.3 . . ?
H11A C11 H11B 108.0 . . ?
C11 C12 H12A 109.5 . . ?
C11 C12 H12B 109.5 . . ?
H12A C12 H12B 109.5 . . ?
C11 C12 H12C 109.5 . . ?
H12A C12 H12C 109.5 . . ?
H12B C12 H12C 109.5 . . ?
N6 C13 C14 114.3(3) . . ?
N6 C13 H13A 108.7 . . ?
C14 C13 H13A 108.7 . . ?
N6 C13 H13B 108.7 . . ?
C14 C13 H13B 108.7 . . ?
H13A C13 H13B 107.6 . . ?
C13 C14 C15 113.4(4) . . ?
C13 C14 H14A 108.9 . . ?
C15 C14 H14A 108.9 . . ?
C13 C14 H14B 108.9 . . ?
C15 C14 H14B 108.9 . . ?
H14A C14 H14B 107.7 . . ?
C16 C15 C14 111.2(6) . . ?
C16 C15 H15A 109.4 . . ?
C14 C15 H15A 109.4 . . ?
C16 C15 H15B 109.4 . . ?
C14 C15 H15B 109.4 . . ?
H15A C15 H15B 108.0 . . ?
C15 C16 H16A 109.5 . . ?
C15 C16 H16B 109.5 . . ?
H16A C16 H16B 109.5 . . ?
C15 C16 H16C 109.5 . . ?
H16A C16 H16C 109.5 . . ?
H16B C16 H16C 109.5 . . ?
O4 C17 O3 124.7(2) . . ?
O4 C17 C18 117.82(18) . . ?
O3 C17 C18 117.5(2) . . ?
C19 C18 C27 119.25(19) . . ?
C19 C18 C17 119.76(19) . . ?
C27 C18 C17 120.99(18) . . ?
C18 C19 C20 121.04(19) . . ?
C18 C19 H19 119.5 . . ?
C20 C19 H19 119.5 . . ?
C19 C20 C25 119.27(17) . . ?
C19 C20 C21 121.96(18) . . ?
C25 C20 C21 118.76(18) . . ?
C22 C21 C20 121.48(19) . . ?
C22 C21 H21 119.3 . . ?
C20 C21 H21 119.3 . . ?
C21 C22 C23 119.21(18) . . ?
C21 C22 C28 120.20(19) . . ?
C23 C22 C28 120.57(18) . . ?
C24 C23 C22 120.84(19) . . ?
C24 C23 H23 119.6 . . ?
C22 C23 H23 119.6 . . ?
C23 C24 C25 121.0(2) . . ?
C23 C24 H24 119.5 . . ?
C25 C24 H24 119.5 . . ?
C24 C25 C20 118.72(18) . . ?
C24 C25 C26 122.6(2) . . ?
C20 C25 C26 118.62(19) . . ?
C27 C26 C25 121.0(2) . . ?
C27 C26 H26 119.5 . . ?
C25 C26 H26 119.5 . . ?
C26 C27 C18 120.85(19) . . ?
C26 C27 H27 119.6 . . ?
C18 C27 H27 119.6 . . ?
O5 C28 O6 125.5(2) . . ?
O5 C28 C22 117.83(19) . . ?
O6 C28 C22 116.7(2) . . ?
H1O7 O7 H2O7 104(2) . . ?

loop_
_geom_bond_atom_site_label_1
_geom_bond_atom_site_label_2
_geom_bond_distance
_geom_bond_site_symmetry_2
_geom_bond_publ_flag
Cu1 N5 2.0046(18) . ?
Cu1 N2 2.0102(17) . ?
Cu1 N1 2.0159(18) . ?
Cu1 N4 2.0164(18) . ?
Cu1 O1 2.4079(19) . ?
O1 H1O1 0.940(10) . ?
O1 H2O1 0.938(10) . ?
O2 H1O2 0.963(10) . ?
O2 H2O2 0.962(10) . ?
N1 C1 1.488(3) . ?
N1 C8 1.499(3) . ?
N1 H1 0.9800 . ?
N2 C2 1.480(3) . ?
N2 C3 1.486(3) . ?
N2 H2 0.9800 . ?
N3 C4 1.446(3) . ?
N3 C3 1.446(3) . ?
N3 C9 1.472(3) . ?
N4 C4 1.480(3) . ?
N4 C5 1.482(3) . ?
N4 H4 0.9800 . ?
N5 C6 1.481(3) . ?
N5 C7 1.501(3) . ?
N5 H5 0.9800 . ?
N6 C8 1.423(3) . ?
N6 C7 1.429(3) . ?
N6 C13 1.453(4) . ?
C1 C2 1.511(3) . ?
C1 H1A 0.9700 . ?
C1 H1AB 0.9700 . ?
C2 H2A 0.9700 . ?
C2 H2AB 0.9700 . ?
C3 H3A 0.9700 . ?
C3 H3AB 0.9700 . ?
C4 H4A 0.9700 . ?
C4 H4AB 0.9700 . ?
C5 C6 1.515(3) . ?
C5 H5A 0.9700 . ?
C5 H5AB 0.9700 . ?
C6 H6A 0.9700 . ?
C6 H6AB 0.9700 . ?
C7 H7A 0.9700 . ?
C7 H7AB 0.9700 . ?
C8 H8A 0.9700 . ?
C8 H8AB 0.9700 . ?
C9 C10 1.520(4) . ?
C9 H9A 0.9700 . ?
C9 H9AB 0.9700 . ?
C10 C11 1.543(4) . ?
C10 H10A 0.9700 . ?
C10 H10B 0.9700 . ?
C11 C12 1.474(5) . ?
C11 H11A 0.9700 . ?
C11 H11B 0.9700 . ?
C12 H12A 0.9600 . ?
C12 H12B 0.9600 . ?
C12 H12C 0.9600 . ?
C13 C14 1.481(5) . ?
C13 H13A 0.9700 . ?
C13 H13B 0.9700 . ?
C14 C15 1.511(8) . ?
C14 H14A 0.9700 . ?
C14 H14B 0.9700 . ?
C15 C16 1.503(7) . ?
C15 H15A 0.9700 . ?
C15 H15B 0.9700 . ?
C16 H16A 0.9600 . ?
C16 H16B 0.9600 . ?
C16 H16C 0.9600 . ?
O3 C17 1.266(2) . ?
O4 C17 1.256(3) . ?
O5 C28 1.233(3) . ?
O6 C28 1.267(3) . ?
C17 C18 1.514(3) . ?
C18 C19 1.380(3) . ?
C18 C27 1.415(3) . ?
C19 C20 1.416(3) . ?
C19 H19 0.9300 . ?
C20 C25 1.417(3) . ?
C20 C21 1.425(3) . ?
C21 C22 1.367(3) . ?
C21 H21 0.9300 . ?
C22 C23 1.416(3) . ?
C22 C28 1.518(3) . ?
C23 C24 1.366(3) . ?
C23 H23 0.9300 . ?
C24 C25 1.417(3) . ?
C24 H24 0.9300 . ?
C25 C26 1.419(3) . ?
C26 C27 1.366(3) . ?
C26 H26 0.9300 . ?
C27 H27 0.9300 . ?
O7 H1O7 0.956(10) . ?
O7 H2O7 0.957(10) . ?

loop_
_geom_hbond_atom_site_label_D
_geom_hbond_atom_site_label_H
_geom_hbond_atom_site_label_A
_geom_hbond_distance_DH
_geom_hbond_distance_HA
_geom_hbond_distance_DA
_geom_hbond_angle_DHA
_geom_hbond_site_symmetry_A
_geom_hbond_publ_flag
O1 H1O1 O3 0.940(10) 1.905(10) 2.843(2) 175(3) 2_765 yes
O1 H2O1 O4 0.938(10) 1.942(16) 2.788(3) 149(2) . yes
O2 H1O2 O6 0.963(10) 2.024(16) 2.953(3) 161(3) 2_666 yes
N1 H1 O3 0.98 2.08 3.015(3) 158.9 . yes
N2 H2 O6 0.98 2.05 3.007(3) 165.9 2_666 yes
N4 H4 O6 0.98 2.18 3.115(3) 159.7 1_564 yes
N5 H5 O4 0.98 2.01 2.952(3) 159.7 2_765 yes
O7 H1O7 O5 0.956(10) 1.92(4) 2.740(3) 143(5) . yes
O7 H2O7 O3 0.957(10) 2.16(3) 2.979(3) 143(4) 1_556 yes

loop_
_geom_torsion_atom_site_label_1
_geom_torsion_atom_site_label_2
_geom_torsion_atom_site_label_3
_geom_torsion_atom_site_label_4
_geom_torsion
_geom_torsion_site_symmetry_1
_geom_torsion_site_symmetry_2
_geom_torsion_site_symmetry_3
_geom_torsion_site_symmetry_4
_geom_torsion_publ_flag
C8 N1 C1 C2 -162.79(19) . . . . ?
Cu1 N1 C1 C2 -37.4(2) . . . . ?
C3 N2 C2 C1 -166.52(18) . . . . ?
Cu1 N2 C2 C1 -40.54(19) . . . . ?
N1 C1 C2 N2 52.5(2) . . . . ?
C4 N3 C3 N2 -79.6(2) . . . . ?
C9 N3 C3 N2 150.46(18) . . . . ?
C2 N2 C3 N3 -175.38(16) . . . . ?
Cu1 N2 C3 N3 62.1(2) . . . . ?
C3 N3 C4 N4 76.8(2) . . . . ?
C9 N3 C4 N4 -152.9(2) . . . . ?
C5 N4 C4 N3 -179.61(17) . . . . ?
Cu1 N4 C4 N3 -57.5(2) . . . . ?
C4 N4 C5 C6 168.01(18) . . . . ?
Cu1 N4 C5 C6 41.0(2) . . . . ?
C7 N5 C6 C5 161.1(2) . . . . ?
Cu1 N5 C6 C5 35.5(2) . . . . ?
N4 C5 C6 N5 -51.8(2) . . . . ?
C8 N6 C7 N5 68.9(3) . . . . ?
C13 N6 C7 N5 -75.3(3) . . . . ?
C6 N5 C7 N6 179.5(2) . . . . ?
Cu1 N5 C7 N6 -58.1(2) . . . . ?
C7 N6 C8 N1 -68.4(3) . . . . ?
C13 N6 C8 N1 76.5(3) . . . . ?
C1 N1 C8 N6 178.8(2) . . . . ?
Cu1 N1 C8 N6 57.2(3) . . . . ?
C4 N3 C9 C10 -65.9(3) . . . . ?
C3 N3 C9 C10 64.9(3) . . . . ?
N3 C9 C10 C11 178.5(2) . . . . ?
C9 C10 C11 C12 82.9(4) . . . . ?
C8 N6 C13 C14 149.4(3) . . . . ?
C7 N6 C13 C14 -66.4(4) . . . . ?
N6 C13 C14 C15 -61.6(5) . . . . ?
C13 C14 C15 C16 172.8(4) . . . . ?
O4 C17 C18 C19 3.0(3) . . . . ?
O3 C17 C18 C19 -175.81(19) . . . . ?
O4 C17 C18 C27 -177.5(2) . . . . ?
O3 C17 C18 C27 3.7(3) . . . . ?
C27 C18 C19 C20 0.0(3) . . . . ?
C17 C18 C19 C20 179.61(18) . . . . ?
C18 C19 C20 C25 0.2(3) . . . . ?
C18 C19 C20 C21 178.9(2) . . . . ?
C19 C20 C21 C22 -178.0(2) . . . . ?
C25 C20 C21 C22 0.7(3) . . . . ?
C20 C21 C22 C23 -0.5(3) . . . . ?
C20 C21 C22 C28 178.08(19) . . . . ?
C21 C22 C23 C24 -0.3(3) . . . . ?
C28 C22 C23 C24 -178.8(2) . . . . ?
C22 C23 C24 C25 0.8(4) . . . . ?
C23 C24 C25 C20 -0.5(4) . . . . ?
C23 C24 C25 C26 178.2(2) . . . . ?
C19 C20 C25 C24 178.5(2) . . . . ?
C21 C20 C25 C24 -0.2(3) . . . . ?
C19 C20 C25 C26 -0.2(3) . . . . ?
C21 C20 C25 C26 -179.0(2) . . . . ?
C24 C25 C26 C27 -178.7(2) . . . . ?
C20 C25 C26 C27 0.0(4) . . . . ?
C25 C26 C27 C18 0.3(4) . . . . ?
C19 C18 C27 C26 -0.3(3) . . . . ?
C17 C18 C27 C26 -179.8(2) . . . . ?
C21 C22 C28 O5 2.0(3) . . . . ?
C23 C22 C28 O5 -179.5(2) . . . . ?
C21 C22 C28 O6 -177.2(2) . . . . ?
C23 C22 C28 O6 1.4(3) . . . . ?

_cod_database_fobs_code 2108591
